data_2215323
loop_
_publ_author_name
'Yun-Peng Diao'
'Shan-Shan Huang'
'Bao-Jing Zhang'
'Kun Li'

_publ_section_title
Azido{1-[(2-diethylaminoethylimino-\k^2^<i>N</i>,<i>N</i>')methyl]naphthalen-2-olato-\k<i>O</i>}nickel(II)
_journal_coeditor_code AT2384
_journal_issue 10
_journal_name_full 'Acta Crystallographica Section E'
_journal_page_first m2495
_journal_page_last m2495
_journal_paper_doi 10.1107/S1600536807043103
_journal_volume 63
_journal_year 2007
_chemical_formula_iupac '[Ni (C17 H21 N2 O)(N3 )]'
_chemical_formula_moiety 'C17 H21 N5 Ni O'
_chemical_formula_sum 'C17 H21 N5 Ni O'
_chemical_formula_weight 370.10
_chemical_name_systematic
;
Azido{1-[(2-diethylaminoethylimino-\k^2^N,N')methyl]\
naphthalen-2-olato-\kO}nickel(II)
;
_space_group_IT_number 61
_symmetry_cell_setting orthorhombic
_symmetry_space_group_name_Hall '-P 2ac 2ab'
_symmetry_space_group_name_H-M 'P b c a'
_atom_sites_solution_hydrogens geom
_atom_sites_solution_primary direct
_atom_sites_solution_secondary difmap
_audit_creation_method SHELXL-97
_cell_angle_alpha 90.00
_cell_angle_beta 90.00
_cell_angle_gamma 90.00
_cell_formula_units_Z 8
_cell_length_a 7.220(2)
_cell_length_b 13.873(2)
_cell_length_c 33.630(5)
_cell_measurement_reflns_used 1780
_cell_measurement_temperature 293(2)
_cell_measurement_theta_max 24.9
_cell_measurement_theta_min 2.3
_cell_volume 3368.5(12)
_computing_cell_refinement 'SAINT (Bruker, 2000)'
_computing_data_collection 'SMART (Bruker, 2000)'
_computing_data_reduction 'SAINT (Bruker, 2000)'
_computing_molecular_graphics 'SHELXTL (Bruker, 2000)'
_computing_publication_material 'SHELXTL (Bruker, 2000)'
_computing_structure_refinement 'SHELXTL (Bruker, 2000)'
_computing_structure_solution 'SHELXTL (Bruker, 2000)'
_diffrn_ambient_temperature 293(2)
_diffrn_measured_fraction_theta_full 0.973
_diffrn_measured_fraction_theta_max 0.973
_diffrn_measurement_device_type 'Bruker SMART CCD area-detector'
_diffrn_measurement_method \w
_diffrn_radiation_monochromator graphite
_diffrn_radiation_source 'fine-focus sealed tube'
_diffrn_radiation_type MoK\a
_diffrn_radiation_wavelength 0.71073
_diffrn_reflns_av_R_equivalents 0.0565
_diffrn_reflns_av_sigmaI/netI 0.0430
_diffrn_reflns_limit_h_max 9
_diffrn_reflns_limit_h_min -9
_diffrn_reflns_limit_k_max 18
_diffrn_reflns_limit_k_min -18
_diffrn_reflns_limit_l_max 43
_diffrn_reflns_limit_l_min -43
_diffrn_reflns_number 27240
_diffrn_reflns_theta_full 28.25
_diffrn_reflns_theta_max 28.25
_diffrn_reflns_theta_min 1.21
_diffrn_standards_number 0
_exptl_absorpt_coefficient_mu 1.166
_exptl_absorpt_correction_T_max 0.8264
_exptl_absorpt_correction_T_min 0.7918
_exptl_absorpt_correction_type multi-scan
_exptl_absorpt_process_details '(SADABS; Bruker, 2000)'
_exptl_crystal_colour red
_exptl_crystal_density_diffrn 1.460
_exptl_crystal_density_method 'not measured'
_exptl_crystal_description block
_exptl_crystal_F_000 1552
_exptl_crystal_size_max 0.21
_exptl_crystal_size_mid 0.17
_exptl_crystal_size_min 0.17
_refine_diff_density_max 0.935
_refine_diff_density_min -0.459
_refine_ls_extinction_method none
_refine_ls_goodness_of_fit_ref 1.029
_refine_ls_hydrogen_treatment constr
_refine_ls_matrix_type full
_refine_ls_number_parameters 219
_refine_ls_number_reflns 4062
_refine_ls_number_restraints 0
_refine_ls_restrained_S_all 1.029
_refine_ls_R_factor_all 0.0854
_refine_ls_R_factor_gt 0.0551
_refine_ls_shift/su_max 0.000
_refine_ls_shift/su_mean 0.000
_refine_ls_structure_factor_coef Fsqd
_refine_ls_weighting_details 'calc w=1/[\s^2^(Fo^2^)+(0.0662P)^2^+3.9670P] where P=(Fo^2^+2Fc^2^)/3'
_refine_ls_weighting_scheme calc
_refine_ls_wR_factor_gt 0.1363
_refine_ls_wR_factor_ref 0.1523
_reflns_number_gt 2839
_reflns_number_total 4062
_reflns_threshold_expression I>2\s(I)
_cod_data_source_file at2384.cif
_cod_data_source_block I
_cod_database_code 2215323
_cod_database_fobs_code 2215323

loop_
_symmetry_equiv_pos_as_xyz
'x, y, z'
'-x+1/2, -y, z+1/2'
'-x, y+1/2, -z+1/2'
'x+1/2, -y+1/2, -z'
'-x, -y, -z'
'x-1/2, y, -z-1/2'
'x, -y-1/2, z-1/2'
'-x-1/2, y-1/2, z'

loop_
_atom_site_type_symbol
_atom_site_label
_atom_site_fract_x
_atom_site_fract_y
_atom_site_fract_z
_atom_site_U_iso_or_equiv
_atom_site_adp_type
_atom_site_calc_flag
_atom_site_refinement_flags
_atom_site_occupancy
Ni Ni1 0.10100(7) 0.01095(3) 0.117402(13) 0.04055(17) Uani d . 1
N N1 0.1712(4) 0.11724(19) 0.15022(8) 0.0424(7) Uani d . 1
N N2 0.1712(5) 0.1004(2) 0.07048(9) 0.0487(7) Uani d . 1
N N3 -0.0160(7) -0.0798(3) 0.08122(10) 0.0784(13) Uani d . 1
N N4 -0.1139(5) -0.1430(2) 0.09152(10) 0.0558(8) Uani d . 1
N N5 -0.2081(7) -0.2050(3) 0.09994(13) 0.0875(13) Uani d . 1
O O1 0.0936(4) -0.07559(17) 0.16059(7) 0.0481(6) Uani d . 1
C C1 0.1457(4) 0.0368(2) 0.21414(10) 0.0373(7) Uani d . 1
C C2 0.1026(4) -0.0545(2) 0.19821(10) 0.0392(7) Uani d . 1
C C3 0.0660(5) -0.1322(3) 0.22519(12) 0.0479(9) Uani d . 1
H H3 0.0359 -0.1926 0.2151 0.058 Uiso calc R 1
C C4 0.0744(5) -0.1194(3) 0.26479(12) 0.0521(10) Uani d . 1
H H4 0.0497 -0.1715 0.2813 0.063 Uiso calc R 1
C C5 0.1195(5) -0.0292(3) 0.28224(11) 0.0456(8) Uani d . 1
C C6 0.1306(6) -0.0175(3) 0.32361(12) 0.0586(11) Uani d . 1
H H6 0.1093 -0.0702 0.3401 0.070 Uiso calc R 1
C C7 0.1721(6) 0.0696(3) 0.34026(12) 0.0631(12) Uani d . 1
H H7 0.1806 0.0760 0.3677 0.076 Uiso calc R 1
C C8 0.2015(6) 0.1485(3) 0.31570(11) 0.0576(10) Uani d . 1
H H8 0.2274 0.2083 0.3269 0.069 Uiso calc R 1
C C9 0.1929(5) 0.1393(3) 0.27510(10) 0.0468(8) Uani d . 1
H H9 0.2141 0.1932 0.2593 0.056 Uiso calc R 1
C C10 0.1527(4) 0.0502(2) 0.25674(10) 0.0393(7) Uani d . 1
C C11 0.1831(5) 0.1166(2) 0.18845(10) 0.0416(8) Uani d . 1
H H11 0.2198 0.1738 0.2006 0.050 Uiso calc R 1
C C12 0.2103(8) 0.2060(3) 0.12847(12) 0.0678(13) Uani d . 1
H H12A 0.3084 0.2415 0.1416 0.081 Uiso calc R 1
H H12B 0.1006 0.2463 0.1277 0.081 Uiso calc R 1
C C13 0.2670(9) 0.1810(4) 0.08795(12) 0.096(2) Uani d . 1
H H13A 0.2484 0.2369 0.0711 0.115 Uiso calc R 1
H H13B 0.3985 0.1669 0.0881 0.115 Uiso calc R 1
C C14 -0.0127(8) 0.1295(4) 0.05226(16) 0.0866(15) Uani d . 1
H H14A -0.0756 0.0716 0.0433 0.104 Uiso calc R 1
H H14B -0.0886 0.1583 0.0729 0.104 Uiso calc R 1
C C15 -0.0020(11) 0.1982(5) 0.01826(17) 0.120(2) Uani d . 1
H H15A 0.0504 0.2580 0.0272 0.180 Uiso calc R 1
H H15B -0.1241 0.2095 0.0080 0.180 Uiso calc R 1
H H15C 0.0746 0.1713 -0.0023 0.180 Uiso calc R 1
C C16 0.2778(10) 0.0477(4) 0.03984(16) 0.103(2) Uani d . 1
H H16A 0.3318 0.0940 0.0216 0.123 Uiso calc R 1
H H16B 0.1935 0.0073 0.0248 0.123 Uiso calc R 1
C C17 0.4310(8) -0.0148(4) 0.05682(19) 0.0935(18) Uani d . 1
H H17A 0.5317 0.0253 0.0654 0.140 Uiso calc R 1
H H17B 0.4741 -0.0586 0.0367 0.140 Uiso calc R 1
H H17C 0.3842 -0.0508 0.0791 0.140 Uiso calc R 1

loop_
_atom_site_aniso_label
_atom_site_aniso_U_11
_atom_site_aniso_U_22
_atom_site_aniso_U_33
_atom_site_aniso_U_12
_atom_site_aniso_U_13
_atom_site_aniso_U_23
Ni1 0.0491(3) 0.0340(2) 0.0385(3) -0.00497(18) 0.0024(2) -0.00653(17)
N1 0.0514(17) 0.0356(14) 0.0403(15) -0.0052(13) 0.0045(13) -0.0020(12)
N2 0.063(2) 0.0446(17) 0.0389(15) 0.0036(15) 0.0034(14) -0.0018(13)
N3 0.120(4) 0.069(2) 0.0454(19) -0.043(3) 0.000(2) -0.0101(17)
N4 0.068(2) 0.0485(19) 0.0505(19) -0.0078(18) -0.0106(16) -0.0050(15)
N5 0.100(3) 0.071(3) 0.092(3) -0.037(3) -0.012(3) 0.000(2)
O1 0.0604(16) 0.0374(13) 0.0465(14) -0.0046(11) 0.0002(12) -0.0067(10)
C1 0.0311(16) 0.0357(16) 0.0451(18) 0.0043(13) -0.0009(13) -0.0002(14)
C2 0.0328(17) 0.0363(17) 0.0485(19) 0.0024(14) 0.0016(14) 0.0004(14)
C3 0.043(2) 0.0355(18) 0.065(2) -0.0026(15) 0.0022(17) 0.0066(16)
C4 0.046(2) 0.047(2) 0.063(2) 0.0017(16) 0.0053(18) 0.0171(18)
C5 0.0351(19) 0.054(2) 0.047(2) 0.0109(15) 0.0023(15) 0.0055(16)
C6 0.053(2) 0.073(3) 0.050(2) 0.013(2) 0.0040(18) 0.018(2)
C7 0.059(3) 0.089(3) 0.041(2) 0.020(2) 0.0017(18) 0.001(2)
C8 0.061(3) 0.065(3) 0.047(2) 0.006(2) 0.0017(19) -0.0099(19)
C9 0.051(2) 0.047(2) 0.0424(19) 0.0056(17) 0.0020(16) -0.0038(15)
C10 0.0299(16) 0.0438(17) 0.0441(19) 0.0068(14) 0.0009(14) -0.0003(15)
C11 0.044(2) 0.0346(17) 0.0460(19) -0.0003(14) 0.0041(15) -0.0058(14)
C12 0.114(4) 0.039(2) 0.050(2) -0.011(2) 0.011(2) 0.0002(17)
C13 0.156(5) 0.083(3) 0.050(3) -0.071(4) -0.006(3) 0.007(2)
C14 0.101(4) 0.074(3) 0.084(4) -0.001(3) -0.019(3) 0.006(3)
C15 0.162(7) 0.118(5) 0.080(4) 0.017(5) -0.037(4) 0.012(4)
C16 0.134(6) 0.094(4) 0.080(4) 0.011(4) 0.045(4) 0.006(3)
C17 0.094(4) 0.093(4) 0.094(4) 0.028(3) 0.023(3) -0.004(3)

loop_
_atom_type_symbol
_atom_type_description
_atom_type_scat_dispersion_real
_atom_type_scat_dispersion_imag
_atom_type_scat_source
C C 0.0033 0.0016 'International Tables Vol C Tables 4.2.6.8 and 6.1.1.4'
H H 0.0000 0.0000 'International Tables Vol C Tables 4.2.6.8 and 6.1.1.4'
N N 0.0061 0.0033 'International Tables Vol C Tables 4.2.6.8 and 6.1.1.4'
O O 0.0106 0.0060 'International Tables Vol C Tables 4.2.6.8 and 6.1.1.4'
Ni Ni 0.3393 1.1124 'International Tables Vol C Tables 4.2.6.8 and 6.1.1.4'

loop_
_geom_angle_atom_site_label_1
_geom_angle_atom_site_label_2
_geom_angle_atom_site_label_3
_geom_angle
O1 Ni1 N1 93.10(11)
O1 Ni1 N3 93.28(13)
N1 Ni1 N3 167.63(17)
O1 Ni1 N2 167.40(12)
N1 Ni1 N2 84.99(12)
N3 Ni1 N2 91.01(14)
C11 N1 C12 119.5(3)
C11 N1 Ni1 126.1(2)
C12 N1 Ni1 114.4(2)
C13 N2 C16 114.7(4)
C13 N2 C14 112.3(4)
C16 N2 C14 107.8(4)
C13 N2 Ni1 105.8(2)
C16 N2 Ni1 111.2(3)
C14 N2 Ni1 104.7(3)
N4 N3 Ni1 124.0(3)
N5 N4 N3 177.4(4)
C2 O1 Ni1 127.2(2)
C2 C1 C11 120.5(3)
C2 C1 C10 120.0(3)
C11 C1 C10 119.5(3)
O1 C2 C1 125.7(3)
O1 C2 C3 115.9(3)
C1 C2 C3 118.4(3)
C4 C3 C2 121.3(3)
C4 C3 H3 119.3
C2 C3 H3 119.3
C3 C4 C5 122.4(3)
C3 C4 H4 118.8
C5 C4 H4 118.8
C6 C5 C10 120.0(4)
C6 C5 C4 121.7(4)
C10 C5 C4 118.3(3)
C7 C6 C5 121.5(4)
C7 C6 H6 119.3
C5 C6 H6 119.3
C6 C7 C8 119.2(4)
C6 C7 H7 120.4
C8 C7 H7 120.4
C9 C8 C7 120.8(4)
C9 C8 H8 119.6
C7 C8 H8 119.6
C8 C9 C10 121.7(4)
C8 C9 H9 119.2
C10 C9 H9 119.2
C9 C10 C5 116.8(3)
C9 C10 C1 123.6(3)
C5 C10 C1 119.6(3)
N1 C11 C1 126.5(3)
N1 C11 H11 116.7
C1 C11 H11 116.7
N1 C12 C13 108.7(3)
N1 C12 H12A 109.9
C13 C12 H12A 109.9
N1 C12 H12B 109.9
C13 C12 H12B 109.9
H12A C12 H12B 108.3
N2 C13 C12 115.4(4)
N2 C13 H13A 108.4
C12 C13 H13A 108.4
N2 C13 H13B 108.4
C12 C13 H13B 108.4
H13A C13 H13B 107.5
C15 C14 N2 115.7(5)
C15 C14 H14A 108.3
N2 C14 H14A 108.3
C15 C14 H14B 108.3
N2 C14 H14B 108.3
H14A C14 H14B 107.4
C14 C15 H15A 109.5
C14 C15 H15B 109.5
H15A C15 H15B 109.5
C14 C15 H15C 109.5
H15A C15 H15C 109.5
H15B C15 H15C 109.5
N2 C16 C17 113.6(5)
N2 C16 H16A 108.9
C17 C16 H16A 108.9
N2 C16 H16B 108.9
C17 C16 H16B 108.9
H16A C16 H16B 107.7
C16 C17 H17A 109.5
C16 C17 H17B 109.5
H17A C17 H17B 109.5
C16 C17 H17C 109.5
H17A C17 H17C 109.5
H17B C17 H17C 109.5

loop_
_geom_bond_atom_site_label_1
_geom_bond_atom_site_label_2
_geom_bond_distance
Ni1 O1 1.885(2)
Ni1 N1 1.910(3)
Ni1 N3 1.944(3)
Ni1 N2 2.071(3)
N1 C11 1.289(4)
N1 C12 1.459(5)
N2 C13 1.440(5)
N2 C16 1.479(6)
N2 C14 1.517(6)
N3 N4 1.179(5)
N4 N5 1.132(5)
O1 C2 1.300(4)
C1 C2 1.410(5)
C1 C11 1.430(5)
C1 C10 1.446(5)
C2 C3 1.433(5)
C3 C4 1.345(5)
C3 H3 0.9300
C4 C5 1.420(5)
C4 H4 0.9300
C5 C6 1.403(6)
C5 C10 1.417(5)
C6 C7 1.365(6)
C6 H6 0.9300
C7 C8 1.387(6)
C7 H7 0.9300
C8 C9 1.373(5)
C8 H8 0.9300
C9 C10 1.412(5)
C9 H9 0.9300
C11 H11 0.9300
C12 C13 1.465(6)
C12 H12A 0.9700
C12 H12B 0.9700
C13 H13A 0.9700
C13 H13B 0.9700
C14 C15 1.490(7)
C14 H14A 0.9700
C14 H14B 0.9700
C15 H15A 0.9600
C15 H15B 0.9600
C15 H15C 0.9600
C16 C17 1.518(8)
C16 H16A 0.9700
C16 H16B 0.9700
C17 H17A 0.9600
C17 H17B 0.9600
C17 H17C 0.9600
